data_7132417
loop_
_publ_author_name
'Shimauchi, Daiki'
'Yatabe, Takeshi'
'Ikesue, Yuka'
'Kajiwara, Yuu'
'Koide, Taro'
'Ando, Tatsuya'
'Yoon, Ki-Seok'
'Nakai, Hidetaka'
'Ogo, Seiji'

_publ_section_title
;
 Storing electrons from H<sub>2</sub> for transfer to CO<sub>2</sub>, all
 at room temperature.
;
_journal_name_full 'Chemical communications (Cambridge, England)'
_journal_paper_doi 10.1039/d3cc05285k
_journal_year 2023
_chemical_formula_moiety 'C19 H18 Cl Ir N4 O3'
_chemical_formula_sum 'C19 H18 Cl Ir N4 O3'
_chemical_formula_weight 578.02
_chemical_name_systematic IrtpyMeester
_space_group_crystal_system monoclinic
_space_group_IT_number 15
_space_group_name_Hall '-I 2ya'
_space_group_name_H-M_alt 'I 1 2/a 1'
_atom_sites_solution_hydrogens geom
_atom_sites_solution_primary dual
_audit_creation_date 2023-02-03
_audit_creation_method
;
Olex2 1.5
(compiled 2022.04.07 svn.rca3783a0 for OlexSys, GUI svn.r6498)
;
_audit_update_record
;
2023-10-19 deposited with the CCDC.	2023-11-20 downloaded from the CCDC.
;
_cell_angle_alpha 90
_cell_angle_beta 100.974(3)
_cell_angle_gamma 90
_cell_formula_units_Z 8
_cell_length_a 14.1369(5)
_cell_length_b 12.5428(4)
_cell_length_c 22.7604(7)
_cell_measurement_reflns_used 7594
_cell_measurement_temperature 143
_cell_measurement_theta_max 28.9880
_cell_measurement_theta_min 2.1780
_cell_volume 3962.0(2)
_computing_cell_refinement 'CrysAlisPro 1.171.40.75a (Rigaku OD, 2020)'
_computing_data_collection 'CrysAlisPro 1.171.40.75a (Rigaku OD, 2020)'
_computing_data_reduction 'CrysAlisPro 1.171.40.75a (Rigaku OD, 2020)'
_computing_molecular_graphics 'Olex2 1.5 (Dolomanov et al., 2009)'
_computing_publication_material 'Olex2 1.5 (Dolomanov et al., 2009)'
_computing_structure_refinement 'SHELXL 2019/2 (Sheldrick, 2015)'
_computing_structure_solution 'SHELXT 2018/2 (Sheldrick, 2018)'
_diffrn_ambient_temperature 143
_diffrn_detector 'Hybrid Pixel Array Detector'
_diffrn_detector_area_resol_mean 10.0000
_diffrn_measured_fraction_theta_full 0.999
_diffrn_measured_fraction_theta_max 0.872
_diffrn_measurement_details
;
List of Runs (angles in degrees, time in seconds):

  # Type    Start    End  Width  t~exp~   \w     \q     \k     \f   Frames
#--------------------------------------------------------------------------
  1  \w     48.00  74.00   0.50  100.00    --  -12.50  46.00-180.00   52
  2  \w   -101.00  76.00   0.50  100.00    --  -12.50  46.00 -90.00  354
  3  \w    -54.00 -28.00   0.50  100.00    --  -12.50  28.00  30.00   52
  4  \w     26.00  51.00   0.50  100.00    --  -12.50  28.00  30.00   50
  5  \w    -87.00   3.00   0.50  100.00    --  -12.50  46.00-180.00  180
;
_diffrn_measurement_device 'four-circle diffractometer'
_diffrn_measurement_device_type 'XtaLAB AFC11 (RCD3): quarter-chi single'
_diffrn_measurement_method '\w scans'
_diffrn_orient_matrix_type 'CrysAlisPro convention (1999,Acta A55,543-557)'
_diffrn_orient_matrix_UB_11 -0.0483762000
_diffrn_orient_matrix_UB_12 0.0154124000
_diffrn_orient_matrix_UB_13 -0.0003070000
_diffrn_orient_matrix_UB_21 -0.0078898000
_diffrn_orient_matrix_UB_22 0.0050526000
_diffrn_orient_matrix_UB_23 -0.0315946000
_diffrn_orient_matrix_UB_31 -0.0145217000
_diffrn_orient_matrix_UB_32 -0.0541590000
_diffrn_orient_matrix_UB_33 -0.0030410000
_diffrn_radiation_monochromator mirror
_diffrn_radiation_probe x-ray
_diffrn_radiation_type 'Mo K\a'
_diffrn_radiation_wavelength 0.71073
_diffrn_reflns_av_R_equivalents 0.0388
_diffrn_reflns_av_unetI/netI 0.0450
_diffrn_reflns_Laue_measured_fraction_full 0.999
_diffrn_reflns_Laue_measured_fraction_max 0.872
_diffrn_reflns_limit_h_max 18
_diffrn_reflns_limit_h_min -17
_diffrn_reflns_limit_k_max 17
_diffrn_reflns_limit_k_min -16
_diffrn_reflns_limit_l_max 30
_diffrn_reflns_limit_l_min -31
_diffrn_reflns_number 16778
_diffrn_reflns_point_group_measured_fraction_full 0.999
_diffrn_reflns_point_group_measured_fraction_max 0.872
_diffrn_reflns_theta_full 25.242
_diffrn_reflns_theta_max 29.590
_diffrn_reflns_theta_min 2.189
_diffrn_source 'Rotating-anode X-ray tube'
_diffrn_source_type 'Rigaku (Mo) X-ray Source'
_exptl_absorpt_coefficient_mu 6.902
_exptl_absorpt_correction_T_max 1.00000
_exptl_absorpt_correction_T_min 0.45733
_exptl_absorpt_correction_type multi-scan
_exptl_absorpt_process_details
;
CrysAlisPro 1.171.40.75a (Rigaku Oxford Diffraction, 2020)
Empirical absorption correction using spherical harmonics,
 implemented in SCALE3 ABSPACK scaling algorithm.
;
_exptl_crystal_colour 'clear light orange'
_exptl_crystal_colour_lustre clear
_exptl_crystal_colour_modifier light
_exptl_crystal_colour_primary orange
_exptl_crystal_density_diffrn 1.938
_exptl_crystal_description plate
_exptl_crystal_F_000 2224
_exptl_crystal_size_max 0.07
_exptl_crystal_size_mid 0.07
_exptl_crystal_size_min 0.02
_refine_diff_density_max 1.325
_refine_diff_density_min -0.727
_refine_diff_density_rms 0.191
_refine_ls_extinction_method none
_refine_ls_goodness_of_fit_ref 1.032
_refine_ls_hydrogen_treatment constr
_refine_ls_matrix_type full
_refine_ls_number_parameters 255
_refine_ls_number_reflns 4851
_refine_ls_number_restraints 0
_refine_ls_restrained_S_all 1.032
_refine_ls_R_factor_all 0.0430
_refine_ls_R_factor_gt 0.0277
_refine_ls_shift/su_max 0.003
_refine_ls_shift/su_mean 0.000
_refine_ls_structure_factor_coef Fsqd
_refine_ls_weighting_details 'w=1/[\s^2^(Fo^2^)+(0.0278P)^2^+4.8472P] where P=(Fo^2^+2Fc^2^)/3'
_refine_ls_weighting_scheme calc
_refine_ls_wR_factor_gt 0.0566
_refine_ls_wR_factor_ref 0.0597
_reflns_Friedel_coverage 0.000
_reflns_number_gt 3894
_reflns_number_total 4851
_reflns_threshold_expression 'I > 2\s(I)'
_cod_data_source_file d3cc05285k2.cif
_cod_data_source_block 230130_irtpyester
_cod_database_code 7132417
_shelx_shelxl_version_number 2019/2
_chemical_oxdiff_formula 'Ir1 C15 H11 N3 Cl1 O2'
_chemical_oxdiff_usercomment small_Orange_ANMeOHEt2O
_shelx_space_group_comment
;
The symmetry employed for this shelxl refinement is uniquely defined
by the following loop, which should always be used as a source of
symmetry information in preference to the above space-group names.
They are only intended as comments.
;
_shelx_estimated_absorpt_t_max 0.874
_shelx_estimated_absorpt_t_min 0.644
_olex2_refinement_description
;
1. Fixed Uiso
 At 1.2 times of:
  All C(H) groups, All N(H) groups
 At 1.5 times of:
  All C(H,H,H) groups
2.a Aromatic/amide H refined with riding coordinates:
 N4(H4), C16(H16), C11(H11), C13(H13), C17(H17), C18(H18), C12(H12), C7(H7),
 C6(H6), C8(H8), C19(H19), C5(H5)
2.b Idealised Me refined as rotating group:
 C4(H4A,H4B,H4C), C2(H2A,H2B,H2C)
;
_smtbx_masks_special_details
;
A solvent mask was calculated and 68 electrons were 
found in a volume of 288\%A^3 in 1 void. 
This is consistent with the presence of 
0.4[CH4O] per formula unit 
which account for 72.0 electrons.
;
_smtbx_masks_void_probe_radius 1.2
_smtbx_masks_void_truncation_radius 1.2
_olex2_submission_special_instructions 'No special instructions were received'
_oxdiff_exptl_absorpt_empirical_details
;
Empirical correction (ABSPACK) includes:
- Absorption correction using spherical harmonics
- Frame scaling
;
_oxdiff_exptl_absorpt_empirical_full_max 2.012
_oxdiff_exptl_absorpt_empirical_full_min 0.689

loop_
_space_group_symop_operation_xyz
'x, y, z'
'-x+1/2, y, -z'
'x+1/2, y+1/2, z+1/2'
'-x+1, y+1/2, -z+1/2'
'-x, -y, -z'
'x-1/2, -y, z'
'-x+1/2, -y+1/2, -z+1/2'
'x, -y+1/2, z+1/2'

loop_
_atom_site_label
_atom_site_type_symbol
_atom_site_fract_x
_atom_site_fract_y
_atom_site_fract_z
_atom_site_U_iso_or_equiv
_atom_site_adp_type
_atom_site_occupancy
_atom_site_site_symmetry_order
_atom_site_calc_flag
_atom_site_refinement_flags_posn
_atom_site_refinement_flags_adp
_atom_site_refinement_flags_occupancy
_atom_site_disorder_assembly
_atom_site_disorder_group
Ir1 Ir 0.39248(2) 0.68140(2) 0.62610(2) 0.01876(5) Uani 1 1 d . . . . .
Cl1 Cl 0.21655(7) 0.65351(8) 0.59329(4) 0.0272(2) Uani 1 1 d . . . . .
O1 O 0.5792(2) 0.7300(2) 0.69778(13) 0.0296(6) Uani 1 1 d . . . . .
O2 O 0.5821(2) 0.6482(2) 0.61023(14) 0.0351(7) Uani 1 1 d . . . . .
O3 O 0.5207(3) 0.8662(3) 0.57398(15) 0.0454(8) Uani 1 1 d . . . . .
N1 N 0.4083(2) 0.5222(2) 0.60918(15) 0.0219(7) Uani 1 1 d . . . . .
N2 N 0.3891(2) 0.6233(2) 0.70573(14) 0.0187(6) Uani 1 1 d . . . . .
N3 N 0.3714(2) 0.8189(2) 0.66964(14) 0.0208(6) Uani 1 1 d . . . . .
N4 N 0.3972(2) 0.7488(2) 0.54493(15) 0.0247(7) Uani 1 1 d . . . . .
H4 H 0.357006 0.723318 0.513764 0.030 Uiso 1 1 calc R U . . .
C14 C 0.3815(3) 0.6922(3) 0.74996(17) 0.0201(8) Uani 1 1 d . . . . .
C16 C 0.3572(3) 0.8890(3) 0.76593(19) 0.0253(9) Uani 1 1 d . . . . .
H16 H 0.356211 0.877998 0.807106 0.030 Uiso 1 1 calc R U . . .
C11 C 0.4043(3) 0.4748(3) 0.77099(18) 0.0261(9) Uani 1 1 d . . . . .
H11 H 0.412371 0.400390 0.778075 0.031 Uiso 1 1 calc R U . . .
C10 C 0.3999(3) 0.5163(3) 0.71418(18) 0.0225(8) Uani 1 1 d . . . . .
C1 C 0.5355(3) 0.6950(3) 0.65091(19) 0.0248(9) Uani 1 1 d . . . . .
C13 C 0.3842(3) 0.6536(3) 0.80701(18) 0.0247(8) Uani 1 1 d . . . . .
H13 H 0.377905 0.700619 0.838772 0.030 Uiso 1 1 calc R U . . .
C17 C 0.3454(3) 0.9908(3) 0.7417(2) 0.0293(9) Uani 1 1 d . . . . .
H17 H 0.338684 1.050273 0.766435 0.035 Uiso 1 1 calc R U . . .
C18 C 0.3436(3) 1.0046(3) 0.6815(2) 0.0305(10) Uani 1 1 d . . . . .
H18 H 0.333745 1.073447 0.664087 0.037 Uiso 1 1 calc R U . . .
C9 C 0.4091(3) 0.4593(3) 0.65860(18) 0.0233(8) Uani 1 1 d . . . . .
C12 C 0.3965(3) 0.5439(3) 0.81725(18) 0.0293(9) Uani 1 1 d . . . . .
H12 H 0.399626 0.516599 0.856501 0.035 Uiso 1 1 calc R U . . .
C7 C 0.4252(3) 0.3042(3) 0.6013(2) 0.0348(10) Uani 1 1 d . . . . .
H7 H 0.430431 0.229018 0.598223 0.042 Uiso 1 1 calc R U . . .
C6 C 0.4245(3) 0.3681(3) 0.5513(2) 0.0353(11) Uani 1 1 d . . . . .
H6 H 0.429551 0.337187 0.513951 0.042 Uiso 1 1 calc R U . . .
C8 C 0.4183(3) 0.3500(3) 0.6553(2) 0.0283(9) Uani 1 1 d . . . . .
H8 H 0.419828 0.306903 0.689768 0.034 Uiso 1 1 calc R U . . .
C19 C 0.3563(3) 0.9174(3) 0.64671(19) 0.0267(9) Uani 1 1 d . . . . .
H19 H 0.354201 0.927587 0.605120 0.032 Uiso 1 1 calc R U . . .
C3 C 0.4553(3) 0.8276(3) 0.5346(2) 0.0318(10) Uani 1 1 d . . . . .
C4 C 0.4375(4) 0.8748(3) 0.47234(19) 0.0388(11) Uani 1 1 d . . . . .
H4A H 0.405526 0.821912 0.443603 0.058 Uiso 1 1 calc R U . . .
H4B H 0.499167 0.895211 0.461880 0.058 Uiso 1 1 calc R U . . .
H4C H 0.396386 0.937975 0.471190 0.058 Uiso 1 1 calc R U . . .
C2 C 0.6853(3) 0.6612(4) 0.6210(2) 0.0494(13) Uani 1 1 d . . . . .
H2A H 0.712720 0.614263 0.594133 0.074 Uiso 1 1 calc R U . . .
H2B H 0.712359 0.642626 0.662643 0.074 Uiso 1 1 calc R U . . .
H2C H 0.701025 0.735448 0.613559 0.074 Uiso 1 1 calc R U . . .
C15 C 0.3705(3) 0.8031(3) 0.72957(18) 0.0218(8) Uani 1 1 d . . . . .
C5 C 0.4163(3) 0.4769(3) 0.55691(19) 0.0288(9) Uani 1 1 d . . . . .
H5 H 0.416225 0.520979 0.522939 0.035 Uiso 1 1 calc R U . . .

loop_
_atom_site_aniso_label
_atom_site_aniso_U_11
_atom_site_aniso_U_22
_atom_site_aniso_U_33
_atom_site_aniso_U_23
_atom_site_aniso_U_13
_atom_site_aniso_U_12
Ir1 0.02187(8) 0.01759(8) 0.01706(8) -0.00067(6) 0.00426(5) 0.00131(6)
Cl1 0.0230(5) 0.0349(5) 0.0230(5) -0.0007(4) 0.0026(4) 0.0043(4)
O1 0.0286(15) 0.0248(14) 0.0319(18) 0.0003(13) -0.0029(13) -0.0027(12)
O2 0.0222(15) 0.0433(17) 0.0409(19) -0.0061(15) 0.0091(13) -0.0016(13)
O3 0.056(2) 0.0381(18) 0.038(2) 0.0044(16) -0.0010(17) -0.0189(16)
N1 0.0184(16) 0.0211(16) 0.0268(18) -0.0035(14) 0.0053(13) -0.0014(13)
N2 0.0155(15) 0.0210(16) 0.0186(17) 0.0031(13) 0.0008(13) 0.0007(12)
N3 0.0233(16) 0.0179(15) 0.0209(17) -0.0013(14) 0.0036(13) 0.0008(13)
N4 0.0312(18) 0.0262(17) 0.0175(17) -0.0024(14) 0.0067(14) -0.0011(14)
C14 0.0166(17) 0.0237(19) 0.0195(19) -0.0022(16) 0.0018(14) -0.0005(15)
C16 0.0194(19) 0.032(2) 0.023(2) -0.0082(17) 0.0021(16) 0.0000(17)
C11 0.023(2) 0.024(2) 0.031(2) 0.0085(17) 0.0038(17) 0.0030(16)
C10 0.0149(18) 0.0237(19) 0.029(2) 0.0036(16) 0.0029(16) 0.0020(15)
C1 0.028(2) 0.0184(19) 0.028(2) 0.0021(17) 0.0070(18) -0.0015(16)
C13 0.0209(19) 0.031(2) 0.021(2) -0.0029(17) 0.0021(16) -0.0013(16)
C17 0.028(2) 0.023(2) 0.037(3) -0.0105(18) 0.0040(19) 0.0023(17)
C18 0.029(2) 0.0193(19) 0.042(3) -0.0036(19) 0.004(2) 0.0010(17)
C9 0.0136(18) 0.0231(19) 0.032(2) -0.0012(18) 0.0015(16) -0.0010(15)
C12 0.026(2) 0.042(2) 0.020(2) 0.0082(19) 0.0019(17) 0.0011(19)
C7 0.032(2) 0.023(2) 0.048(3) -0.008(2) 0.005(2) 0.0026(18)
C6 0.037(3) 0.030(2) 0.042(3) -0.013(2) 0.014(2) -0.0006(19)
C8 0.023(2) 0.0213(19) 0.040(3) -0.0003(18) 0.0032(19) -0.0001(16)
C19 0.030(2) 0.024(2) 0.026(2) 0.0014(17) 0.0062(18) 0.0032(17)
C3 0.047(3) 0.025(2) 0.027(2) -0.0004(18) 0.014(2) 0.001(2)
C4 0.062(3) 0.029(2) 0.027(2) 0.0024(19) 0.013(2) -0.007(2)
C2 0.024(2) 0.076(4) 0.051(3) 0.006(3) 0.015(2) 0.001(2)
C15 0.0184(18) 0.023(2) 0.023(2) -0.0013(16) 0.0024(15) 0.0024(15)
C5 0.029(2) 0.031(2) 0.028(2) -0.0073(18) 0.0078(18) 0.0012(18)

loop_
_atom_type_symbol
_atom_type_description
_atom_type_scat_dispersion_real
_atom_type_scat_dispersion_imag
_atom_type_scat_source
C C 0.0033 0.0016 'International Tables Vol C Tables 4.2.6.8 and 6.1.1.4'
H H 0.0000 0.0000 'International Tables Vol C Tables 4.2.6.8 and 6.1.1.4'
Cl Cl 0.1484 0.1585 'International Tables Vol C Tables 4.2.6.8 and 6.1.1.4'
Ir Ir -1.4442 7.9887 'International Tables Vol C Tables 4.2.6.8 and 6.1.1.4'
N N 0.0061 0.0033 'International Tables Vol C Tables 4.2.6.8 and 6.1.1.4'
O O 0.0106 0.0060 'International Tables Vol C Tables 4.2.6.8 and 6.1.1.4'

loop_
_geom_angle_atom_site_label_1
_geom_angle_atom_site_label_2
_geom_angle_atom_site_label_3
_geom_angle
_geom_angle_site_symmetry_1
_geom_angle_site_symmetry_3
_geom_angle_publ_flag
N1 Ir1 Cl1 86.87(9) . . ?
N2 Ir1 Cl1 91.50(9) . . ?
N2 Ir1 N1 80.48(13) . . ?
N2 Ir1 N3 80.43(12) . . ?
N2 Ir1 N4 177.34(12) . . ?
N2 Ir1 C1 88.40(14) . . ?
N3 Ir1 Cl1 91.97(9) . . ?
N3 Ir1 N1 160.85(13) . . ?
N3 Ir1 N4 97.04(12) . . ?
N4 Ir1 Cl1 89.40(10) . . ?
N4 Ir1 N1 102.06(13) . . ?
C1 Ir1 Cl1 176.59(11) . . ?
C1 Ir1 N1 89.75(13) . . ?
C1 Ir1 N3 91.37(14) . . ?
C1 Ir1 N4 90.85(15) . . ?
C1 O2 C2 116.0(4) . . ?
C9 N1 Ir1 112.9(3) . . ?
C5 N1 Ir1 127.5(3) . . ?
C5 N1 C9 119.6(3) . . ?
C14 N2 Ir1 118.1(2) . . ?
C14 N2 C10 123.4(3) . . ?
C10 N2 Ir1 118.4(3) . . ?
C19 N3 Ir1 128.1(3) . . ?
C19 N3 C15 119.0(3) . . ?
C15 N3 Ir1 112.8(2) . . ?
Ir1 N4 H4 116.8 . . ?
C3 N4 Ir1 126.3(3) . . ?
C3 N4 H4 116.8 . . ?
N2 C14 C13 119.1(3) . . ?
N2 C14 C15 113.1(3) . . ?
C13 C14 C15 127.8(4) . . ?
C17 C16 H16 120.2 . . ?
C17 C16 C15 119.7(4) . . ?
C15 C16 H16 120.2 . . ?
C10 C11 H11 120.7 . . ?
C12 C11 H11 120.7 . . ?
C12 C11 C10 118.6(4) . . ?
N2 C10 C11 119.2(4) . . ?
N2 C10 C9 112.5(3) . . ?
C11 C10 C9 128.4(3) . . ?
O1 C1 Ir1 126.8(3) . . ?
O1 C1 O2 121.5(4) . . ?
O2 C1 Ir1 111.3(3) . . ?
C14 C13 H13 120.6 . . ?
C14 C13 C12 118.8(4) . . ?
C12 C13 H13 120.6 . . ?
C16 C17 H17 120.4 . . ?
C18 C17 C16 119.3(4) . . ?
C18 C17 H17 120.4 . . ?
C17 C18 H18 120.3 . . ?
C17 C18 C19 119.5(4) . . ?
C19 C18 H18 120.3 . . ?
N1 C9 C10 115.7(3) . . ?
N1 C9 C8 120.8(4) . . ?
C8 C9 C10 123.5(4) . . ?
C11 C12 C13 120.9(4) . . ?
C11 C12 H12 119.5 . . ?
C13 C12 H12 119.5 . . ?
C6 C7 H7 120.0 . . ?
C8 C7 H7 120.0 . . ?
C8 C7 C6 120.0(4) . . ?
C7 C6 H6 120.6 . . ?
C5 C6 C7 118.9(4) . . ?
C5 C6 H6 120.6 . . ?
C9 C8 H8 120.4 . . ?
C7 C8 C9 119.1(4) . . ?
C7 C8 H8 120.4 . . ?
N3 C19 C18 122.2(4) . . ?
N3 C19 H19 118.9 . . ?
C18 C19 H19 118.9 . . ?
O3 C3 N4 123.7(4) . . ?
O3 C3 C4 119.0(4) . . ?
N4 C3 C4 117.2(4) . . ?
C3 C4 H4A 109.5 . . ?
C3 C4 H4B 109.5 . . ?
C3 C4 H4C 109.5 . . ?
H4A C4 H4B 109.5 . . ?
H4A C4 H4C 109.5 . . ?
H4B C4 H4C 109.5 . . ?
O2 C2 H2A 109.5 . . ?
O2 C2 H2B 109.5 . . ?
O2 C2 H2C 109.5 . . ?
H2A C2 H2B 109.5 . . ?
H2A C2 H2C 109.5 . . ?
H2B C2 H2C 109.5 . . ?
N3 C15 C14 115.4(3) . . ?
N3 C15 C16 120.2(3) . . ?
C16 C15 C14 124.4(4) . . ?
N1 C5 C6 121.6(4) . . ?
N1 C5 H5 119.2 . . ?
C6 C5 H5 119.2 . . ?

loop_
_geom_bond_atom_site_label_1
_geom_bond_atom_site_label_2
_geom_bond_distance
_geom_bond_site_symmetry_2
_geom_bond_publ_flag
Ir1 Cl1 2.4817(10) . ?
Ir1 N1 2.053(3) . ?
Ir1 N2 1.963(3) . ?
Ir1 N3 2.039(3) . ?
Ir1 N4 2.044(3) . ?
Ir1 C1 2.000(4) . ?
O1 C1 1.209(5) . ?
O2 C1 1.367(5) . ?
O2 C2 1.442(5) . ?
O3 C3 1.256(5) . ?
N1 C9 1.373(5) . ?
N1 C5 1.342(5) . ?
N2 C14 1.347(5) . ?
N2 C10 1.360(5) . ?
N3 C19 1.343(5) . ?
N3 C15 1.381(5) . ?
N4 H4 0.8800 . ?
N4 C3 1.334(5) . ?
C14 C13 1.379(5) . ?
C14 C15 1.465(5) . ?
C16 H16 0.9500 . ?
C16 C17 1.388(6) . ?
C16 C15 1.393(5) . ?
C11 H11 0.9500 . ?
C11 C10 1.385(5) . ?
C11 C12 1.385(6) . ?
C10 C9 1.480(5) . ?
C13 H13 0.9500 . ?
C13 C12 1.401(6) . ?
C17 H17 0.9500 . ?
C17 C18 1.376(6) . ?
C18 H18 0.9500 . ?
C18 C19 1.382(5) . ?
C9 C8 1.381(5) . ?
C12 H12 0.9500 . ?
C7 H7 0.9500 . ?
C7 C6 1.390(7) . ?
C7 C8 1.375(6) . ?
C6 H6 0.9500 . ?
C6 C5 1.378(6) . ?
C8 H8 0.9500 . ?
C19 H19 0.9500 . ?
C3 C4 1.513(6) . ?
C4 H4A 0.9800 . ?
C4 H4B 0.9800 . ?
C4 H4C 0.9800 . ?
C2 H2A 0.9800 . ?
C2 H2B 0.9800 . ?
C2 H2C 0.9800 . ?
C5 H5 0.9500 . ?

loop_
_geom_torsion_atom_site_label_1
_geom_torsion_atom_site_label_2
_geom_torsion_atom_site_label_3
_geom_torsion_atom_site_label_4
_geom_torsion
_geom_torsion_site_symmetry_1
_geom_torsion_site_symmetry_2
_geom_torsion_site_symmetry_3
_geom_torsion_site_symmetry_4
_geom_torsion_publ_flag
Ir1 N1 C9 C10 -0.8(4) . . . . ?
Ir1 N1 C9 C8 179.4(3) . . . . ?
Ir1 N1 C5 C6 -178.5(3) . . . . ?
Ir1 N2 C14 C13 -176.5(3) . . . . ?
Ir1 N2 C14 C15 3.8(4) . . . . ?
Ir1 N2 C10 C11 175.6(3) . . . . ?
Ir1 N2 C10 C9 -2.3(4) . . . . ?
Ir1 N3 C19 C18 -179.5(3) . . . . ?
Ir1 N3 C15 C14 -1.9(4) . . . . ?
Ir1 N3 C15 C16 179.8(3) . . . . ?
Ir1 N4 C3 O3 5.3(6) . . . . ?
Ir1 N4 C3 C4 -172.2(3) . . . . ?
N1 C9 C8 C7 -1.1(6) . . . . ?
N2 C14 C13 C12 1.1(5) . . . . ?
N2 C14 C15 N3 -1.1(5) . . . . ?
N2 C14 C15 C16 177.2(4) . . . . ?
N2 C10 C9 N1 2.0(5) . . . . ?
N2 C10 C9 C8 -178.3(3) . . . . ?
C14 N2 C10 C11 -0.5(5) . . . . ?
C14 N2 C10 C9 -178.5(3) . . . . ?
C14 C13 C12 C11 -1.1(6) . . . . ?
C16 C17 C18 C19 -1.8(6) . . . . ?
C11 C10 C9 N1 -175.7(4) . . . . ?
C11 C10 C9 C8 4.0(6) . . . . ?
C10 N2 C14 C13 -0.3(5) . . . . ?
C10 N2 C14 C15 180.0(3) . . . . ?
C10 C11 C12 C13 0.2(6) . . . . ?
C10 C9 C8 C7 179.2(4) . . . . ?
C13 C14 C15 N3 179.2(4) . . . . ?
C13 C14 C15 C16 -2.5(6) . . . . ?
C17 C16 C15 N3 -0.4(6) . . . . ?
C17 C16 C15 C14 -178.6(4) . . . . ?
C17 C18 C19 N3 -0.7(6) . . . . ?
C9 N1 C5 C6 0.5(6) . . . . ?
C12 C11 C10 N2 0.6(5) . . . . ?
C12 C11 C10 C9 178.1(4) . . . . ?
C7 C6 C5 N1 -0.5(6) . . . . ?
C6 C7 C8 C9 1.1(6) . . . . ?
C8 C7 C6 C5 -0.3(6) . . . . ?
C19 N3 C15 C14 176.3(3) . . . . ?
C19 N3 C15 C16 -2.1(5) . . . . ?
C2 O2 C1 Ir1 174.9(3) . . . . ?
C2 O2 C1 O1 -11.5(6) . . . . ?
C15 N3 C19 C18 2.6(6) . . . . ?
C15 C14 C13 C12 -179.3(4) . . . . ?
C15 C16 C17 C18 2.3(6) . . . . ?
C5 N1 C9 C10 -180.0(3) . . . . ?
C5 N1 C9 C8 0.3(5) . . . . ?

loop_
_smtbx_masks_void_nr
_smtbx_masks_void_average_x
_smtbx_masks_void_average_y
_smtbx_masks_void_average_z
_smtbx_masks_void_volume
_smtbx_masks_void_count_electrons
_smtbx_masks_void_content
1 0.250 0.109 0.500 71.6 16.9 '1 methanol'
2 0.250 0.391 0.000 71.6 16.9 '1 methanol'
3 0.750 0.609 1.000 71.6 16.9 '1 methanol'
4 0.750 0.891 0.500 71.6 16.9 '1 methanol'
